data_4320254
loop_
_publ_author_name
'Philip J. Bailey'
'Maurizio Lanfranchi'
'Luciano Marchi\`o'
'Simon Parsons'

_publ_contact_author '     Dr. Philip J. Bailey'
_publ_section_title
;
 Hydridotris(thioxotriazolyl)borate (Tt), an Ambidentate (N3/S3) Tripodal
 Ligand. X-ray Crystal Structures of Sodium, Bismuth(III), Tin(IV), and
 Manganese(I) Complexes
;
_journal_name_full 'Inorganic Chemistry'
_journal_page_first 5030
_journal_page_last 5035
_journal_paper_doi 10.1021/ic010398f
_journal_volume 40
_journal_year 2001
_chemical_formula_sum 'C15 H19 B Mn N9 O3 S3'
_chemical_formula_weight 535.32
_chemical_name_systematic
;
 ?
;
_space_group_IT_number 15
_symmetry_cell_setting monoclinic
_symmetry_space_group_name_Hall '-C 2yc'
_symmetry_space_group_name_H-M 'C 1 2/c 1'
_atom_sites_solution_hydrogens geom
_atom_sites_solution_primary direct
_atom_sites_solution_secondary difmap
_audit_creation_method SHELXL-97
_cell_angle_alpha 90.00
_cell_angle_beta 105.730(8)
_cell_angle_gamma 90.00
_cell_formula_units_Z 8
_cell_length_a 21.560(8)
_cell_length_b 14.499(5)
_cell_length_c 15.183(6)
_cell_measurement_reflns_used 2089
_cell_measurement_temperature 293(2)
_cell_measurement_theta_max 24
_cell_measurement_theta_min 1.7
_cell_volume 4568(3)
_computing_data_reduction SAINT
_computing_molecular_graphics 'ORTEP3 for Windows (L. J. Farrugia, 1997)'
_computing_structure_refinement 'SHELXL-97 (Sheldrick, 1997)'
_computing_structure_solution SIR97
_diffrn_ambient_temperature 293(2)
_diffrn_measured_fraction_theta_full 0.999
_diffrn_measured_fraction_theta_max 0.999
_diffrn_measurement_device_type 'Bruker AXS Smart'
_diffrn_measurement_method omega-scan
_diffrn_radiation_monochromator graphite
_diffrn_radiation_source 'fine-focus sealed tube'
_diffrn_radiation_type MoK\a
_diffrn_radiation_wavelength 0.71073
_diffrn_reflns_av_R_equivalents 0.1211
_diffrn_reflns_av_sigmaI/netI 0.1507
_diffrn_reflns_limit_h_max 23
_diffrn_reflns_limit_h_min -24
_diffrn_reflns_limit_k_max 16
_diffrn_reflns_limit_k_min -15
_diffrn_reflns_limit_l_max 17
_diffrn_reflns_limit_l_min -9
_diffrn_reflns_number 10833
_diffrn_reflns_theta_full 23.99
_diffrn_reflns_theta_max 23.99
_diffrn_reflns_theta_min 1.71
_exptl_absorpt_coefficient_mu 0.890
_exptl_absorpt_correction_T_max 1.00
_exptl_absorpt_correction_T_min 0.78
_exptl_absorpt_correction_type multi-scan
_exptl_absorpt_process_details SADABS
_exptl_crystal_colour yellow
_exptl_crystal_density_diffrn 1.557
_exptl_crystal_density_method 'not measured'
_exptl_crystal_description block
_exptl_crystal_F_000 2192
_exptl_crystal_size_max 0.1
_exptl_crystal_size_mid 0.08
_exptl_crystal_size_min 0.08
_refine_diff_density_max 0.331
_refine_diff_density_min -0.489
_refine_diff_density_rms 0.065
_refine_ls_extinction_method none
_refine_ls_goodness_of_fit_ref 0.794
_refine_ls_hydrogen_treatment mixed
_refine_ls_matrix_type full
_refine_ls_number_parameters 263
_refine_ls_number_reflns 3578
_refine_ls_number_restraints 0
_refine_ls_restrained_S_all 0.794
_refine_ls_R_factor_all 0.1470
_refine_ls_R_factor_gt 0.0560
_refine_ls_shift/su_max 0.029
_refine_ls_shift/su_mean 0.001
_refine_ls_structure_factor_coef Fsqd
_refine_ls_weighting_details 'calc w=1/[\s^2^(Fo^2^)+(0.0543P)^2^+0.0000P] where P=(Fo^2^+2Fc^2^)/3'
_refine_ls_weighting_scheme calc
_refine_ls_wR_factor_gt 0.1094
_refine_ls_wR_factor_ref 0.1353
_reflns_number_gt 1450
_reflns_number_total 3578
_reflns_threshold_expression >2sigma(I)
_cod_data_source_file ic010398f_5.cif
_cod_data_source_block 5
_cod_depositor_comments
;
The following automatic conversions were performed:

'_symmetry_cell_setting' value 'Monoclinic' changed to 'monoclinic'
according to the built-in table from CIF Core dictionary named
'cif_core.dic' version 2.4.1 from 2010-06-29.

Automatic conversion script
Id: cif_fix_values 1646 2011-03-28 12:23:43Z adriana 
;
_cod_database_code 4320254

loop_
_symmetry_equiv_pos_as_xyz
'x, y, z'
'-x, y, -z+1/2'
'x+1/2, y+1/2, z'
'-x+1/2, y+1/2, -z+1/2'
'-x, -y, -z'
'x, -y, z-1/2'
'-x+1/2, -y+1/2, -z'
'x+1/2, -y+1/2, z-1/2'

loop_
_atom_site_label
_atom_site_type_symbol
_atom_site_fract_x
_atom_site_fract_y
_atom_site_fract_z
_atom_site_U_iso_or_equiv
_atom_site_adp_type
_atom_site_occupancy
_atom_site_symmetry_multiplicity
_atom_site_calc_flag
_atom_site_refinement_flags
_atom_site_disorder_assembly
_atom_site_disorder_group
C1 C 0.5078(4) 0.3805(7) 0.6229(6) 0.108(3) Uani 1 1 d . . .
C2 C 0.5852(4) 0.4226(6) 0.5306(6) 0.091(3) Uani 1 1 d . . .
C3 C 0.4866(4) 0.3192(6) 0.4593(5) 0.096(3) Uani 1 1 d . . .
C11 C 0.6936(3) 0.1491(4) 0.4918(4) 0.0502(16) Uani 1 1 d . . .
C12 C 0.5429(3) 0.0318(5) 0.6224(4) 0.0653(19) Uani 1 1 d . . .
C13 C 0.7038(3) 0.2184(4) 0.7835(4) 0.0485(16) Uani 1 1 d . . .
C21 C 0.6232(3) 0.2526(5) 0.4142(4) 0.0608(18) Uani 1 1 d . . .
C22 C 0.4703(3) 0.1459(6) 0.5981(4) 0.075(2) Uani 1 1 d . . .
C23 C 0.6612(3) 0.3581(5) 0.7441(4) 0.0579(17) Uani 1 1 d . . .
C31 C 0.7026(3) 0.1871(5) 0.3356(4) 0.077(2) Uani 1 1 d . . .
H31A H 0.7091 0.2473 0.3133 0.115 Uiso 1 1 calc R . .
H31B H 0.6746 0.1520 0.2872 0.115 Uiso 1 1 calc R . .
H31C H 0.7433 0.1561 0.3566 0.115 Uiso 1 1 calc R . .
C32 C 0.4270(3) -0.0094(6) 0.6132(6) 0.134(4) Uani 1 1 d . . .
H32A H 0.4040 0.0104 0.6559 0.201 Uiso 1 1 calc R . .
H32B H 0.4449 -0.0695 0.6302 0.201 Uiso 1 1 calc R . .
H32C H 0.3979 -0.0120 0.5529 0.201 Uiso 1 1 calc R . .
C33 C 0.7478(3) 0.3479(5) 0.8937(5) 0.088(2) Uani 1 1 d . . .
H33A H 0.7789 0.3022 0.9222 0.131 Uiso 1 1 calc R . .
H33B H 0.7229 0.3651 0.9348 0.131 Uiso 1 1 calc R . .
H33C H 0.7696 0.4013 0.8794 0.131 Uiso 1 1 calc R . .
C41 C 0.5914(3) 0.3148(5) 0.3372(5) 0.092(2) Uani 1 1 d . . .
H41A H 0.5655 0.3593 0.3580 0.138 Uiso 1 1 calc R . .
H41B H 0.5644 0.2790 0.2884 0.138 Uiso 1 1 calc R . .
H41C H 0.6236 0.3461 0.3155 0.138 Uiso 1 1 calc R . .
C42 C 0.4084(3) 0.1976(6) 0.5829(6) 0.136(4) Uani 1 1 d . . .
H42A H 0.4129 0.2442 0.6291 0.203 Uiso 1 1 calc R . .
H42B H 0.3746 0.1557 0.5863 0.203 Uiso 1 1 calc R . .
H42C H 0.3980 0.2261 0.5236 0.203 Uiso 1 1 calc R . .
C43 C 0.6506(3) 0.4597(4) 0.7506(5) 0.086(2) Uani 1 1 d . . .
H43A H 0.6875 0.4925 0.7431 0.129 Uiso 1 1 calc R . .
H43B H 0.6444 0.4738 0.8094 0.129 Uiso 1 1 calc R . .
H43C H 0.6131 0.4779 0.7035 0.129 Uiso 1 1 calc R . .
B B 0.6437(3) 0.1373(5) 0.6318(5) 0.0464(18) Uani 1 1 d . . .
N11 N 0.6529(2) 0.1762(3) 0.5411(3) 0.0486(7) Uani 1 1 d . . .
N12 N 0.5714(2) 0.1144(3) 0.6151(3) 0.0486(7) Uani 1 1 d . . .
N13 N 0.6588(2) 0.2147(3) 0.7021(3) 0.0486(7) Uani 1 1 d . . .
N21 N 0.6096(2) 0.2429(3) 0.4924(4) 0.0567(8) Uani 1 1 d . . .
N22 N 0.5266(2) 0.1864(3) 0.5986(3) 0.0567(8) Uani 1 1 d . . .
N23 N 0.6325(2) 0.3031(4) 0.6787(3) 0.0567(8) Uani 1 1 d . . .
N31 N 0.6733(3) 0.1960(4) 0.4110(4) 0.0625(9) Uani 1 1 d . . .
N32 N 0.4798(3) 0.0570(4) 0.6142(4) 0.0625(9) Uani 1 1 d . . .
N33 N 0.7047(2) 0.3100(4) 0.8089(4) 0.0625(9) Uani 1 1 d . . .
O1 O 0.4776(3) 0.4224(5) 0.6546(4) 0.160(3) Uani 1 1 d . . .
O2 O 0.6013(3) 0.4935(4) 0.5118(5) 0.129(2) Uani 1 1 d . . .
O3 O 0.4453(3) 0.3275(5) 0.3979(4) 0.139(3) Uani 1 1 d . . .
S1 S 0.75490(8) 0.07705(12) 0.51926(13) 0.0738(6) Uani 1 1 d . . .
S2 S 0.57256(11) -0.07300(14) 0.63620(14) 0.0934(7) Uani 1 1 d . . .
S3 S 0.74796(9) 0.13417(13) 0.84292(13) 0.0803(6) Uani 1 1 d . . .
Mn Mn 0.55433(5) 0.31591(7) 0.56158(7) 0.0706(4) Uani 1 1 d . . .
H H 0.673(2) 0.074(3) 0.654(3) 0.046(14) Uiso 1 1 d . . .

loop_
_atom_site_aniso_label
_atom_site_aniso_U_11
_atom_site_aniso_U_22
_atom_site_aniso_U_33
_atom_site_aniso_U_23
_atom_site_aniso_U_13
_atom_site_aniso_U_12
C1 0.091(6) 0.155(9) 0.068(6) -0.014(6) 0.004(5) 0.039(6)
C2 0.115(6) 0.061(5) 0.088(6) 0.028(5) 0.010(5) 0.035(5)
C3 0.070(5) 0.148(8) 0.064(6) -0.001(6) 0.004(5) 0.052(5)
C11 0.053(4) 0.054(4) 0.049(4) -0.013(4) 0.024(3) -0.013(3)
C12 0.069(5) 0.087(5) 0.042(4) -0.013(4) 0.019(4) -0.020(4)
C13 0.052(4) 0.056(4) 0.040(4) 0.001(3) 0.017(3) 0.000(3)
C21 0.054(4) 0.082(5) 0.045(4) 0.009(4) 0.012(4) -0.011(4)
C22 0.045(4) 0.129(7) 0.052(5) -0.014(5) 0.014(3) -0.008(4)
C23 0.049(4) 0.077(5) 0.045(4) 0.006(4) 0.009(3) 0.011(4)
C31 0.080(5) 0.113(6) 0.044(4) -0.016(4) 0.029(4) -0.023(4)
C32 0.099(6) 0.202(9) 0.112(7) -0.039(7) 0.047(6) -0.108(7)
C33 0.094(5) 0.093(6) 0.057(5) -0.009(4) -0.012(4) -0.006(4)
C41 0.083(5) 0.122(6) 0.061(5) 0.030(5) 0.001(4) 0.010(5)
C42 0.049(5) 0.229(10) 0.135(8) -0.039(8) 0.036(5) 0.004(6)
C43 0.108(6) 0.058(5) 0.089(6) -0.013(4) 0.021(5) 0.011(4)
B 0.038(4) 0.051(5) 0.049(5) 0.007(4) 0.009(4) 0.003(4)
N11 0.0493(18) 0.0539(19) 0.0430(18) 0.0005(16) 0.0129(16) -0.0012(15)
N12 0.0493(18) 0.0539(19) 0.0430(18) 0.0005(16) 0.0129(16) -0.0012(15)
N13 0.0493(18) 0.0539(19) 0.0430(18) 0.0005(16) 0.0129(16) -0.0012(15)
N21 0.0478(18) 0.072(2) 0.048(2) 0.0005(18) 0.0089(16) 0.0014(17)
N22 0.0478(18) 0.072(2) 0.048(2) 0.0005(18) 0.0089(16) 0.0014(17)
N23 0.0478(18) 0.072(2) 0.048(2) 0.0005(18) 0.0089(16) 0.0014(17)
N31 0.058(2) 0.084(2) 0.047(2) -0.009(2) 0.0182(18) -0.0163(19)
N32 0.058(2) 0.084(2) 0.047(2) -0.009(2) 0.0182(18) -0.0163(19)
N33 0.058(2) 0.084(2) 0.047(2) -0.009(2) 0.0182(18) -0.0163(19)
O1 0.130(6) 0.236(8) 0.109(5) -0.035(5) 0.024(4) 0.104(5)
O2 0.160(6) 0.099(5) 0.123(6) 0.028(4) 0.027(4) 0.044(4)
O3 0.095(4) 0.219(7) 0.081(4) -0.010(5) -0.013(4) 0.057(5)
S1 0.0663(12) 0.0742(12) 0.0866(15) -0.0014(11) 0.0305(11) 0.0150(10)
S2 0.1249(18) 0.0820(14) 0.0743(15) -0.0022(13) 0.0290(14) -0.0369(13)
S3 0.0901(13) 0.0873(13) 0.0539(12) 0.0073(11) 0.0031(10) 0.0250(11)
Mn 0.0580(7) 0.0901(8) 0.0582(7) -0.0032(7) 0.0060(5) 0.0220(6)

loop_
_atom_type_symbol
_atom_type_description
_atom_type_scat_dispersion_real
_atom_type_scat_dispersion_imag
_atom_type_scat_source
C C 0.0033 0.0016 'International Tables Vol C Tables 4.2.6.8 and 6.1.1.4'
H H 0.0000 0.0000 'International Tables Vol C Tables 4.2.6.8 and 6.1.1.4'
B B 0.0013 0.0007 'International Tables Vol C Tables 4.2.6.8 and 6.1.1.4'
N N 0.0061 0.0033 'International Tables Vol C Tables 4.2.6.8 and 6.1.1.4'
O O 0.0106 0.0060 'International Tables Vol C Tables 4.2.6.8 and 6.1.1.4'
S S 0.1246 0.1234 'International Tables Vol C Tables 4.2.6.8 and 6.1.1.4'
Mn Mn 0.3368 0.7283 'International Tables Vol C Tables 4.2.6.8 and 6.1.1.4'

loop_
_geom_angle_atom_site_label_1
_geom_angle_atom_site_label_2
_geom_angle_atom_site_label_3
_geom_angle
_geom_angle_site_symmetry_1
_geom_angle_site_symmetry_3
_geom_angle_publ_flag
O1 C1 Mn 175.2(8) . . ?
O2 C2 Mn 175.4(8) . . ?
O3 C3 Mn 175.2(9) . . ?
N11 C11 N31 104.7(5) . . ?
N11 C11 S1 129.6(5) . . ?
N31 C11 S1 125.6(5) . . ?
N12 C12 N32 102.5(6) . . ?
N12 C12 S2 130.9(5) . . ?
N32 C12 S2 126.6(5) . . ?
N13 C13 N33 104.2(5) . . ?
N13 C13 S3 129.3(5) . . ?
N33 C13 S3 126.4(5) . . ?
N21 C21 N31 110.0(6) . . ?
N21 C21 C41 127.6(6) . . ?
N31 C21 C41 122.3(6) . . ?
N32 C22 N22 109.2(6) . . ?
N32 C22 C42 127.5(7) . . ?
N22 C22 C42 123.3(7) . . ?
N23 C23 N33 109.5(6) . . ?
N23 C23 C43 127.4(6) . . ?
N33 C23 C43 123.1(6) . . ?
N31 C31 H31A 109.5 . . ?
N31 C31 H31B 109.5 . . ?
H31A C31 H31B 109.5 . . ?
N31 C31 H31C 109.5 . . ?
H31A C31 H31C 109.5 . . ?
H31B C31 H31C 109.5 . . ?
N32 C32 H32A 109.5 . . ?
N32 C32 H32B 109.5 . . ?
H32A C32 H32B 109.5 . . ?
N32 C32 H32C 109.5 . . ?
H32A C32 H32C 109.5 . . ?
H32B C32 H32C 109.5 . . ?
N33 C33 H33A 109.5 . . ?
N33 C33 H33B 109.5 . . ?
H33A C33 H33B 109.5 . . ?
N33 C33 H33C 109.5 . . ?
H33A C33 H33C 109.5 . . ?
H33B C33 H33C 109.5 . . ?
C21 C41 H41A 109.5 . . ?
C21 C41 H41B 109.5 . . ?
H41A C41 H41B 109.5 . . ?
C21 C41 H41C 109.5 . . ?
H41A C41 H41C 109.5 . . ?
H41B C41 H41C 109.5 . . ?
C22 C42 H42A 109.5 . . ?
C22 C42 H42B 109.5 . . ?
H42A C42 H42B 109.5 . . ?
C22 C42 H42C 109.5 . . ?
H42A C42 H42C 109.5 . . ?
H42B C42 H42C 109.5 . . ?
C23 C43 H43A 109.5 . . ?
C23 C43 H43B 109.5 . . ?
H43A C43 H43B 109.5 . . ?
C23 C43 H43C 109.5 . . ?
H43A C43 H43C 109.5 . . ?
H43B C43 H43C 109.5 . . ?
N13 B N12 106.8(5) . . ?
N13 B N11 107.4(5) . . ?
N12 B N11 107.4(5) . . ?
N13 B H 113(2) . . ?
N12 B H 110(2) . . ?
N11 B H 112(2) . . ?
C11 N11 N21 110.1(5) . . ?
C11 N11 B 130.0(5) . . ?
N21 N11 B 119.4(5) . . ?
C12 N12 N22 111.4(5) . . ?
C12 N12 B 129.2(5) . . ?
N22 N12 B 119.1(5) . . ?
C13 N13 N23 109.6(5) . . ?
C13 N13 B 129.5(5) . . ?
N23 N13 B 120.0(5) . . ?
C21 N21 N11 105.8(5) . . ?
C21 N21 Mn 134.9(5) . . ?
N11 N21 Mn 118.2(4) . . ?
C22 N22 N12 104.7(5) . . ?
C22 N22 Mn 135.4(5) . . ?
N12 N22 Mn 119.0(3) . . ?
C23 N23 N13 107.0(5) . . ?
C23 N23 Mn 134.6(4) . . ?
N13 N23 Mn 118.0(4) . . ?
C11 N31 C21 109.2(5) . . ?
C11 N31 C31 124.1(6) . . ?
C21 N31 C31 126.7(6) . . ?
C22 N32 C12 112.1(5) . . ?
C22 N32 C32 123.4(6) . . ?
C12 N32 C32 124.2(6) . . ?
C23 N33 C13 109.7(5) . . ?
C23 N33 C33 126.2(6) . . ?
C13 N33 C33 124.1(6) . . ?
C2 Mn C1 89.2(4) . . ?
C2 Mn C3 91.3(4) . . ?
C1 Mn C3 89.8(3) . . ?
C2 Mn N21 90.1(3) . . ?
C1 Mn N21 178.8(3) . . ?
C3 Mn N21 91.1(3) . . ?
C2 Mn N22 174.8(3) . . ?
C1 Mn N22 95.0(3) . . ?
C3 Mn N22 91.8(3) . . ?
N21 Mn N22 85.6(2) . . ?
C2 Mn N23 91.6(3) . . ?
C1 Mn N23 92.3(3) . . ?
C3 Mn N23 176.4(3) . . ?
N21 Mn N23 86.8(2) . . ?
N22 Mn N23 85.13(19) . . ?

loop_
_geom_bond_atom_site_label_1
_geom_bond_atom_site_label_2
_geom_bond_distance
_geom_bond_site_symmetry_2
_geom_bond_publ_flag
C1 O1 1.091(8) . ?
C1 Mn 1.805(9) . ?
C2 O2 1.146(8) . ?
C2 Mn 1.796(9) . ?
C3 O3 1.108(7) . ?
C3 Mn 1.820(8) . ?
C11 N11 1.357(6) . ?
C11 N31 1.367(7) . ?
C11 S1 1.648(6) . ?
C12 N12 1.364(7) . ?
C12 N32 1.381(7) . ?
C12 S2 1.640(7) . ?
C13 N13 1.350(7) . ?
C13 N33 1.382(7) . ?
C13 S3 1.657(6) . ?
C21 N21 1.305(7) . ?
C21 N31 1.368(7) . ?
C21 C41 1.488(8) . ?
C22 N32 1.317(8) . ?
C22 N22 1.348(7) . ?
C22 C42 1.492(9) . ?
C23 N23 1.292(7) . ?
C23 N33 1.355(7) . ?
C23 C43 1.498(8) . ?
C31 N31 1.455(7) . ?
C31 H31A 0.9600 . ?
C31 H31B 0.9600 . ?
C31 H31C 0.9600 . ?
C32 N32 1.489(7) . ?
C32 H32A 0.9600 . ?
C32 H32B 0.9600 . ?
C32 H32C 0.9600 . ?
C33 N33 1.474(7) . ?
C33 H33A 0.9600 . ?
C33 H33B 0.9600 . ?
C33 H33C 0.9600 . ?
C41 H41A 0.9600 . ?
C41 H41B 0.9600 . ?
C41 H41C 0.9600 . ?
C42 H42A 0.9600 . ?
C42 H42B 0.9600 . ?
C42 H42C 0.9600 . ?
C43 H43A 0.9600 . ?
C43 H43B 0.9600 . ?
C43 H43C 0.9600 . ?
B N13 1.522(8) . ?
B N12 1.546(7) . ?
B N11 1.549(8) . ?
B H 1.12(4) . ?
N11 N21 1.407(6) . ?
N12 N22 1.398(6) . ?
N13 N23 1.407(6) . ?
N21 Mn 2.079(5) . ?
N22 Mn 2.094(5) . ?
N23 Mn 2.101(5) . ?
